data_4029368
loop_
_publ_author_name
'De Poli, Matteo'
'Byrne, Liam'
'Brown, Robert A.'
'Sol\`a, Jordi'
'Castellanos, Alejandro'
'Boddaert, Thomas'
'Wechsel, Romina'
'Beadle, Jonathan D.'
'Clayden, Jonathan'

_publ_section_title
;
 Engineering the Structure of an N-Terminal \b-Turn To Maximize
 Screw-Sense Preference in Achiral Helical Peptide Chains.
;
_journal_issue 10
_journal_name_full 'The Journal of organic chemistry'
_journal_page_first 4659
_journal_page_last 4675
_journal_paper_doi 10.1021/jo500714b
_journal_volume 79
_journal_year 2014
_chemical_absolute_configuration syn
_chemical_formula_sum 'C26 H49 N7 O9'
_chemical_formula_weight 603.72
_chemical_name_systematic
; 
 ? 
;
_space_group_IT_number 4
_symmetry_cell_setting monoclinic
_symmetry_space_group_name_Hall 'P 2yb'
_symmetry_space_group_name_H-M 'P 1 21 1'
_atom_sites_solution_hydrogens geom
_atom_sites_solution_primary direct
_atom_sites_solution_secondary difmap
_audit_creation_method SHELXL-97
_cell_angle_alpha 90.00
_cell_angle_beta 94.9510(10)
_cell_angle_gamma 90.00
_cell_formula_units_Z 4
_cell_length_a 16.7586(3)
_cell_length_b 11.7537(2)
_cell_length_c 17.0863(3)
_cell_measurement_reflns_used 4794
_cell_measurement_temperature 100(2)
_cell_measurement_theta_max 68.52
_cell_measurement_theta_min 3.54
_cell_volume 3353.03(10)
_computing_cell_refinement 'Bruker SAINT'
_computing_data_collection 'Bruker APEX2'
_computing_data_reduction 'Bruker SAINT'
_computing_molecular_graphics 'Bruker SHELXTL'
_computing_publication_material 'Bruker SHELXTL'
_computing_structure_refinement 'SHELXL-97 (Sheldrick, 2008)'
_computing_structure_solution 'SHELXS-97 (Sheldrick, 2008)'
_diffrn_ambient_temperature 100(2)
_diffrn_measured_fraction_theta_full 0.995
_diffrn_measured_fraction_theta_max 0.989
_diffrn_measurement_device_type 'Bruker APEX-II CCD'
_diffrn_measurement_method '\f and \w scans'
_diffrn_radiation_monochromator graphite
_diffrn_radiation_source 'fine-focus sealed tube'
_diffrn_radiation_type CuK\a
_diffrn_radiation_wavelength 1.54178
_diffrn_reflns_av_R_equivalents 0.0332
_diffrn_reflns_av_sigmaI/netI 0.0416
_diffrn_reflns_limit_h_max 20
_diffrn_reflns_limit_h_min -20
_diffrn_reflns_limit_k_max 10
_diffrn_reflns_limit_k_min -14
_diffrn_reflns_limit_l_max 20
_diffrn_reflns_limit_l_min -20
_diffrn_reflns_number 16977
_diffrn_reflns_theta_full 66.60
_diffrn_reflns_theta_max 68.58
_diffrn_reflns_theta_min 2.65
_exptl_absorpt_coefficient_mu 0.754
_exptl_absorpt_correction_T_max 0.9562
_exptl_absorpt_correction_T_min 0.797363
_exptl_absorpt_correction_type multi-scan
_exptl_absorpt_process_details SADABS
_exptl_crystal_colour white
_exptl_crystal_density_diffrn 1.196
_exptl_crystal_density_method 'not measured'
_exptl_crystal_description plate
_exptl_crystal_F_000 1304
_exptl_crystal_size_max 0.25
_exptl_crystal_size_mid 0.10
_exptl_crystal_size_min 0.06
_refine_diff_density_max 0.831
_refine_diff_density_min -0.517
_refine_diff_density_rms 0.052
_refine_ls_abs_structure_details 'Flack H D (1983), Acta Cryst. A39, 876-881'
_refine_ls_abs_structure_Flack -0.1(2)
_refine_ls_extinction_method none
_refine_ls_goodness_of_fit_ref 1.050
_refine_ls_hydrogen_treatment mixed
_refine_ls_matrix_type full
_refine_ls_number_parameters 785
_refine_ls_number_reflns 8761
_refine_ls_number_restraints 4
_refine_ls_restrained_S_all 1.050
_refine_ls_R_factor_all 0.0610
_refine_ls_R_factor_gt 0.0522
_refine_ls_shift/su_max 0.001
_refine_ls_shift/su_mean 0.000
_refine_ls_structure_factor_coef Fsqd
_refine_ls_weighting_details 'calc w=1/[\s^2^(Fo^2^)+(0.0821P)^2^+1.4795P] where P=(Fo^2^+2Fc^2^)/3'
_refine_ls_weighting_scheme calc
_refine_ls_wR_factor_gt 0.1409
_refine_ls_wR_factor_ref 0.1470
_reflns_number_gt 7614
_reflns_number_total 8761
_reflns_threshold_expression >2sigma(I)
_cod_data_source_file jo500714b_si_004.cif
_cod_data_source_block s3876ma
_cod_depositor_comments
;
The following automatic conversions were performed:

'_symmetry_cell_setting' value 'Monoclinic' changed to 'monoclinic'
according to
/usr/data/users/saulius/crontab/automatic-downloads/rss-feeds/ACS/lib/dictionaries/cif_core.dic
dictionary named 'cif_core.dic' version 2.4.2 from 2011-04-26.

Automatic conversion script
Id: cif_fix_values 2281 2013-09-26 08:29:07Z andrius 

 Adding full bibliography for 4029365--4029371.cif.
;
_cod_original_sg_symbol_H-M P2(1)
_cod_database_code 4029368

loop_
_symmetry_equiv_pos_as_xyz
'x, y, z'
'-x, y+1/2, -z'

loop_
_atom_site_label
_atom_site_type_symbol
_atom_site_fract_x
_atom_site_fract_y
_atom_site_fract_z
_atom_site_U_iso_or_equiv
_atom_site_adp_type
_atom_site_occupancy
_atom_site_symmetry_multiplicity
_atom_site_calc_flag
_atom_site_refinement_flags
O18 O 0.5714(3) 0.9660(5) 0.5369(3) 0.0974(15) Uani 1 1 d .
C1 C 0.2244(3) 0.2710(6) 0.9680(3) 0.0635(17) Uani 1 1 d .
H1A H 0.2016 0.3476 0.9700 0.095 Uiso 1 1 calc R
H1B H 0.2199 0.2439 0.9136 0.095 Uiso 1 1 calc R
H1C H 0.2810 0.2730 0.9881 0.095 Uiso 1 1 calc R
C2 C 0.1796(3) 0.1921(4) 1.0175(3) 0.0555(14) Uani 1 1 d .
H2A H 0.1995 0.1134 1.0122 0.067 Uiso 1 1 calc R
H2B H 0.1887 0.2145 1.0735 0.067 Uiso 1 1 calc R
C3 C 0.0694(3) 0.1308(4) 0.9304(2) 0.0419(10) Uani 1 1 d .
C4 C -0.0439(2) 0.1012(4) 0.8344(2) 0.0376(9) Uani 1 1 d .
H4 H -0.0103 0.0359 0.8191 0.045 Uiso 1 1 calc R
C5 C -0.1284(3) 0.0570(5) 0.8429(3) 0.0499(12) Uani 1 1 d .
H5 H -0.1495 0.0255 0.7908 0.060 Uiso 1 1 calc R
C6 C -0.1268(3) -0.0409(5) 0.9027(3) 0.0596(14) Uani 1 1 d .
H6A H -0.1776 -0.0826 0.8962 0.089 Uiso 1 1 calc R
H6B H -0.1191 -0.0100 0.9560 0.089 Uiso 1 1 calc R
H6C H -0.0826 -0.0927 0.8939 0.089 Uiso 1 1 calc R
C7 C -0.1814(3) 0.1464(6) 0.8625(4) 0.0733(16) Uani 1 1 d .
H7A H -0.1627 0.1786 0.9137 0.110 Uiso 1 1 calc R
H7B H -0.2356 0.1157 0.8648 0.110 Uiso 1 1 calc R
H7C H -0.1823 0.2060 0.8223 0.110 Uiso 1 1 calc R
C8 C -0.0451(2) 0.1909(4) 0.7697(2) 0.0330(8) Uani 1 1 d .
C9 C -0.0650(2) 0.2262(3) 0.6279(2) 0.0275(7) Uani 1 1 d .
C10 C -0.1506(2) 0.2732(4) 0.6237(3) 0.0388(9) Uani 1 1 d .
H10A H -0.1579 0.3166 0.6716 0.058 Uiso 1 1 calc R
H10B H -0.1888 0.2100 0.6190 0.058 Uiso 1 1 calc R
H10C H -0.1596 0.3232 0.5779 0.058 Uiso 1 1 calc R
C11 C -0.0522(2) 0.1579(4) 0.5546(2) 0.0341(8) Uani 1 1 d .
H11A H -0.0918 0.0963 0.5486 0.051 Uiso 1 1 calc R
H11B H 0.0018 0.1255 0.5592 0.051 Uiso 1 1 calc R
H11C H -0.0586 0.2078 0.5085 0.051 Uiso 1 1 calc R
C12 C -0.0050(2) 0.3259(3) 0.63392(18) 0.0240(7) Uani 1 1 d .
C13 C 0.1356(2) 0.3840(3) 0.65589(19) 0.0257(7) Uani 1 1 d .
C14 C 0.2118(2) 0.3316(3) 0.6976(2) 0.0308(8) Uani 1 1 d .
H14A H 0.2260 0.2626 0.6697 0.046 Uiso 1 1 calc R
H14B H 0.2022 0.3121 0.7517 0.046 Uiso 1 1 calc R
H14C H 0.2558 0.3865 0.6979 0.046 Uiso 1 1 calc R
C15 C 0.1494(2) 0.4166(3) 0.57182(19) 0.0299(8) Uani 1 1 d .
H15A H 0.0996 0.4469 0.5454 0.045 Uiso 1 1 calc R
H15B H 0.1660 0.3492 0.5436 0.045 Uiso 1 1 calc R
H15C H 0.1914 0.4746 0.5724 0.045 Uiso 1 1 calc R
C16 C 0.1142(2) 0.4889(3) 0.70346(19) 0.0249(7) Uani 1 1 d .
C17 C 0.0611(2) 0.5575(3) 0.82542(19) 0.0265(7) Uani 1 1 d .
C18 C 0.0106(3) 0.5050(4) 0.8866(2) 0.0361(9) Uani 1 1 d .
H18A H 0.0400 0.4415 0.9128 0.054 Uiso 1 1 calc R
H18B H -0.0400 0.4772 0.8606 0.054 Uiso 1 1 calc R
H18C H -0.0004 0.5628 0.9256 0.054 Uiso 1 1 calc R
C19 C 0.1404(2) 0.6018(4) 0.8654(2) 0.0366(9) Uani 1 1 d .
H19A H 0.1722 0.6358 0.8258 0.055 Uiso 1 1 calc R
H19B H 0.1703 0.5386 0.8912 0.055 Uiso 1 1 calc R
H19C H 0.1295 0.6594 0.9045 0.055 Uiso 1 1 calc R
C20 C 0.0121(2) 0.6542(3) 0.78602(19) 0.0253(7) Uani 1 1 d .
C21 C -0.0857(2) 0.7134(3) 0.6781(2) 0.0298(8) Uani 1 1 d .
C22 C -0.1176(2) 0.6602(3) 0.6003(2) 0.0346(8) Uani 1 1 d .
H22A H -0.1511 0.5943 0.6104 0.052 Uiso 1 1 calc R
H22B H -0.0727 0.6356 0.5713 0.052 Uiso 1 1 calc R
H22C H -0.1497 0.7164 0.5691 0.052 Uiso 1 1 calc R
C23 C -0.1548(2) 0.7510(4) 0.7254(3) 0.0384(9) Uani 1 1 d .
H23A H -0.1332 0.7828 0.7758 0.058 Uiso 1 1 calc R
H23B H -0.1887 0.6853 0.7347 0.058 Uiso 1 1 calc R
H23C H -0.1868 0.8090 0.6958 0.058 Uiso 1 1 calc R
C24 C -0.0345(2) 0.8165(3) 0.6577(2) 0.0279(8) Uani 1 1 d .
C25 C 0.0915(2) 0.8850(3) 0.6168(2) 0.0323(8) Uani 1 1 d .
H25A H 0.0623 0.9246 0.5719 0.039 Uiso 1 1 calc R
H25B H 0.1404 0.8512 0.5976 0.039 Uiso 1 1 calc R
C26 C 0.1169(2) 0.9727(3) 0.6794(2) 0.0327(8) Uani 1 1 d .
C27 C 0.6966(3) 0.6383(6) 0.4662(3) 0.0669(16) Uani 1 1 d .
H27A H 0.6815 0.7182 0.4725 0.100 Uiso 1 1 calc R
H27B H 0.6662 0.6065 0.4197 0.100 Uiso 1 1 calc R
H27C H 0.7540 0.6335 0.4598 0.100 Uiso 1 1 calc R
C28 C 0.6787(3) 0.5740(5) 0.5357(3) 0.0585(14) Uani 1 1 d .
H28A H 0.6978 0.4947 0.5315 0.070 Uiso 1 1 calc R
H28B H 0.7067 0.6086 0.5833 0.070 Uiso 1 1 calc R
C29 C 0.5671(3) 0.6467(4) 0.5932(3) 0.0486(11) Uani 1 1 d .
C30 C 0.4493(2) 0.6915(4) 0.6597(2) 0.0387(9) Uani 1 1 d .
H30 H 0.4812 0.7593 0.6792 0.046 Uiso 1 1 calc R
C31 C 0.3641(3) 0.7299(5) 0.6351(3) 0.0559(14) Uani 1 1 d .
H31 H 0.3419 0.7619 0.6829 0.067 Uiso 1 1 calc R
C32 C 0.3640(3) 0.8265(6) 0.5747(3) 0.0689(16) Uani 1 1 d .
H32A H 0.3099 0.8583 0.5659 0.103 Uiso 1 1 calc R
H32B H 0.3808 0.7968 0.5252 0.103 Uiso 1 1 calc R
H32C H 0.4012 0.8862 0.5946 0.103 Uiso 1 1 calc R
C33 C 0.3125(3) 0.6421(6) 0.6070(4) 0.0720(16) Uani 1 1 d .
H33A H 0.3117 0.5824 0.6469 0.108 Uiso 1 1 calc R
H33B H 0.3314 0.6102 0.5589 0.108 Uiso 1 1 calc R
H33C H 0.2583 0.6726 0.5955 0.108 Uiso 1 1 calc R
C34 C 0.4503(2) 0.6035(4) 0.7264(2) 0.0339(9) Uani 1 1 d .
C35 C 0.4410(2) 0.5707(3) 0.8669(2) 0.0312(8) Uani 1 1 d .
C36 C 0.3558(2) 0.5248(4) 0.8632(3) 0.0437(10) Uani 1 1 d .
H36A H 0.3183 0.5879 0.8681 0.065 Uiso 1 1 calc R
H36B H 0.3511 0.4708 0.9062 0.065 Uiso 1 1 calc R
H36C H 0.3430 0.4862 0.8128 0.065 Uiso 1 1 calc R
C37 C 0.4613(3) 0.6400(4) 0.9419(2) 0.0433(10) Uani 1 1 d .
H37A H 0.4244 0.7046 0.9430 0.065 Uiso 1 1 calc R
H37B H 0.5164 0.6682 0.9428 0.065 Uiso 1 1 calc R
H37C H 0.4560 0.5916 0.9879 0.065 Uiso 1 1 calc R
C38 C 0.5009(2) 0.4712(4) 0.8673(2) 0.0309(8) Uani 1 1 d .
C39 C 0.6405(2) 0.4144(3) 0.8577(2) 0.0332(8) Uani 1 1 d .
C40 C 0.7116(2) 0.4653(4) 0.8209(3) 0.0403(9) Uani 1 1 d .
H40A H 0.7309 0.5321 0.8511 0.061 Uiso 1 1 calc R
H40B H 0.6953 0.4879 0.7667 0.061 Uiso 1 1 calc R
H40C H 0.7545 0.4086 0.8212 0.061 Uiso 1 1 calc R
C41 C 0.6640(3) 0.3812(4) 0.9440(2) 0.0427(10) Uani 1 1 d .
H41A H 0.6176 0.3475 0.9666 0.064 Uiso 1 1 calc R
H41B H 0.6814 0.4491 0.9740 0.064 Uiso 1 1 calc R
H41C H 0.7078 0.3257 0.9462 0.064 Uiso 1 1 calc R
C42 C 0.6138(2) 0.3075(3) 0.8093(2) 0.0324(8) Uani 1 1 d .
C43 C 0.5561(2) 0.2386(3) 0.6807(2) 0.0305(8) Uani 1 1 d .
C44 C 0.5024(3) 0.2904(4) 0.6121(2) 0.0400(9) Uani 1 1 d .
H44A H 0.5306 0.3536 0.5892 0.060 Uiso 1 1 calc R
H44B H 0.4527 0.3185 0.6316 0.060 Uiso 1 1 calc R
H44C H 0.4897 0.2321 0.5720 0.060 Uiso 1 1 calc R
C45 C 0.6338(3) 0.1964(4) 0.6516(3) 0.0466(11) Uani 1 1 d .
H45A H 0.6678 0.1643 0.6957 0.070 Uiso 1 1 calc R
H45B H 0.6617 0.2600 0.6288 0.070 Uiso 1 1 calc R
H45C H 0.6222 0.1376 0.6116 0.070 Uiso 1 1 calc R
C46 C 0.5083(2) 0.1408(3) 0.71326(19) 0.0282(8) Uani 1 1 d .
C47 C 0.4143(2) 0.0797(3) 0.8075(2) 0.0304(8) Uani 1 1 d .
C48 C 0.3800(2) 0.1346(4) 0.8782(2) 0.0366(9) Uani 1 1 d .
H48A H 0.3456 0.1987 0.8605 0.055 Uiso 1 1 calc R
H48B H 0.4239 0.1619 0.9149 0.055 Uiso 1 1 calc R
H48C H 0.3484 0.0783 0.9045 0.055 Uiso 1 1 calc R
C49 C 0.3452(2) 0.0352(4) 0.7503(3) 0.0396(9) Uani 1 1 d .
H49A H 0.3135 -0.0198 0.7774 0.059 Uiso 1 1 calc R
H49B H 0.3673 -0.0018 0.7055 0.059 Uiso 1 1 calc R
H49C H 0.3111 0.0990 0.7316 0.059 Uiso 1 1 calc R
C50 C 0.4675(2) -0.0194(3) 0.8380(2) 0.0295(8) Uani 1 1 d .
C51 C 0.5956(2) -0.0828(3) 0.8975(2) 0.0340(8) Uani 1 1 d .
H51A H 0.5685 -0.1213 0.9395 0.041 Uiso 1 1 calc R
H51B H 0.6449 -0.0469 0.9225 0.041 Uiso 1 1 calc R
C52 C 0.6198(2) -0.1729(3) 0.8395(2) 0.0338(8) Uani 1 1 d .
N1 N -0.00630(19) 0.1498(4) 0.90770(17) 0.0396(8) Uani 1 1 d .
H1 H -0.0350 0.1924 0.9370 0.048 Uiso 1 1 calc R
N2 N -0.05077(17) 0.1504(3) 0.69582(16) 0.0269(6) Uani 1 1 d .
H2 H -0.0458 0.0768 0.6881 0.032 Uiso 1 1 calc R
N3 N 0.07183(17) 0.2985(3) 0.65629(15) 0.0246(6) Uani 1 1 d .
H3 H 0.0838 0.2285 0.6713 0.030 Uiso 1 1 calc R
N4 N 0.07630(17) 0.4685(3) 0.76848(15) 0.0253(6) Uani 1 1 d .
H4A H 0.0600 0.3988 0.7771 0.030 Uiso 1 1 calc R
N5 N -0.03571(17) 0.6284(3) 0.72174(16) 0.0257(6) Uani 1 1 d .
H5A H -0.0372 0.5576 0.7050 0.031 Uiso 1 1 calc R
N6 N 0.04149(17) 0.7938(3) 0.64187(16) 0.0277(6) Uani 1 1 d .
H6 H 0.0604 0.7240 0.6467 0.033 Uiso 1 1 calc R
N7 N 0.1153(2) 0.9414(3) 0.75332(19) 0.0388(8) Uani 1 1 d .
H7D H 0.1305 0.9893 0.7913 0.047 Uiso 1 1 calc R
H7E H 0.0990 0.8727 0.7647 0.047 Uiso 1 1 calc R
N8 N 0.48896(19) 0.6403(4) 0.59460(18) 0.0400(8) Uani 1 1 d .
H8 H 0.4601 0.6052 0.5564 0.048 Uiso 1 1 calc R
N9 N 0.45070(17) 0.6451(3) 0.79946(16) 0.0292(6) Uani 1 1 d .
H9 H 0.4569 0.7187 0.8071 0.035 Uiso 1 1 calc R
N10 N 0.57626(18) 0.4986(3) 0.85273(17) 0.0308(7) Uani 1 1 d .
H10 H 0.5870 0.5691 0.8399 0.037 Uiso 1 1 calc R
N11 N 0.57268(18) 0.3271(3) 0.73925(16) 0.0296(6) Uani 1 1 d .
H11 H 0.5552 0.3965 0.7285 0.036 Uiso 1 1 calc R
N12 N 0.46143(17) 0.1656(3) 0.77021(16) 0.0274(6) Uani 1 1 d .
H12 H 0.4588 0.2367 0.7860 0.033 Uiso 1 1 calc R
N13 N 0.54357(18) 0.0057(3) 0.86406(16) 0.0299(7) Uani 1 1 d .
H13 H 0.5615 0.0758 0.8607 0.036 Uiso 1 1 calc R
N14 N 0.6149(2) -0.1442(3) 0.7653(2) 0.0391(8) Uani 1 1 d .
H14D H 0.6285 -0.1933 0.7299 0.047 Uiso 1 1 calc R
H14E H 0.5980 -0.0759 0.7508 0.047 Uiso 1 1 calc R
O1 O 0.09443(17) 0.1967(3) 0.99261(15) 0.0402(7) Uani 1 1 d .
O2 O 0.1116(2) 0.0601(4) 0.9035(2) 0.0696(11) Uani 1 1 d .
O3 O -0.04300(18) 0.2922(2) 0.78508(15) 0.0419(7) Uani 1 1 d .
O4 O -0.02582(14) 0.4234(2) 0.61663(13) 0.0280(5) Uani 1 1 d .
O5 O 0.13535(14) 0.5851(2) 0.68469(14) 0.0289(5) Uani 1 1 d .
O6 O 0.01555(15) 0.7513(2) 0.81465(14) 0.0322(6) Uani 1 1 d .
O7 O -0.06306(16) 0.9124(2) 0.65115(15) 0.0346(6) Uani 1 1 d .
O8 O 0.13897(16) 1.0677(2) 0.65829(18) 0.0416(7) Uani 1 1 d .
O9 O 0.59406(17) 0.5745(3) 0.54223(18) 0.0490(8) Uani 1 1 d .
O10 O 0.6097(2) 0.7150(7) 0.6279(4) 0.157(3) Uani 1 1 d .
O11 O 0.44944(17) 0.5013(2) 0.71235(15) 0.0398(7) Uani 1 1 d .
O12 O 0.48141(16) 0.3735(2) 0.88238(15) 0.0341(6) Uani 1 1 d .
O13 O 0.63416(15) 0.2115(2) 0.83132(16) 0.0357(6) Uani 1 1 d .
O14 O 0.51282(15) 0.0432(2) 0.68620(14) 0.0334(6) Uani 1 1 d .
O15 O 0.44055(16) -0.1164(2) 0.84247(17) 0.0370(6) Uani 1 1 d .
O16 O 0.64278(17) -0.2666(3) 0.86523(19) 0.0455(7) Uani 1 1 d .
O17 O 0.0705(2) 0.8241(4) 0.97699(19) 0.0634(10) Uani 1 1 d D
H17A H 0.106(3) 0.881(5) 0.956(3) 0.095 Uiso 1 1 d D
H17B H 0.047(4) 0.799(6) 0.925(2) 0.095 Uiso 1 1 d D

loop_
_atom_site_aniso_label
_atom_site_aniso_U_11
_atom_site_aniso_U_22
_atom_site_aniso_U_33
_atom_site_aniso_U_23
_atom_site_aniso_U_13
_atom_site_aniso_U_12
O18 0.118(4) 0.100(4) 0.074(3) -0.009(3) 0.008(2) 0.012(3)
C1 0.033(2) 0.105(5) 0.052(2) -0.038(3) 0.0006(18) 0.001(2)
C2 0.066(3) 0.038(3) 0.056(3) -0.022(2) -0.032(2) 0.021(2)
C3 0.064(3) 0.026(2) 0.0334(19) -0.0027(18) -0.0065(18) -0.002(2)
C4 0.052(2) 0.036(2) 0.0236(16) 0.0050(17) -0.0001(15) -0.0138(19)
C5 0.048(2) 0.057(3) 0.043(2) 0.017(2) -0.0060(18) -0.018(2)
C6 0.063(3) 0.070(4) 0.044(2) 0.026(3) -0.004(2) -0.026(3)
C7 0.054(3) 0.075(4) 0.091(4) 0.013(4) 0.010(3) -0.008(3)
C8 0.042(2) 0.030(2) 0.0272(17) -0.0016(16) 0.0051(14) -0.0079(17)
C9 0.0362(18) 0.0167(18) 0.0293(17) 0.0003(15) 0.0004(14) -0.0014(15)
C10 0.035(2) 0.031(2) 0.050(2) 0.0008(19) -0.0001(16) -0.0010(17)
C11 0.051(2) 0.025(2) 0.0263(16) 0.0001(16) 0.0012(15) -0.0063(18)
C12 0.0337(17) 0.0182(18) 0.0205(14) 0.0011(14) 0.0042(13) 0.0026(14)
C13 0.0316(17) 0.0177(18) 0.0279(16) -0.0004(14) 0.0033(13) -0.0032(14)
C14 0.0352(18) 0.0222(19) 0.0347(17) 0.0007(16) 0.0013(14) -0.0004(15)
C15 0.0410(19) 0.0204(18) 0.0290(16) -0.0001(15) 0.0079(14) -0.0008(16)
C16 0.0295(16) 0.0148(18) 0.0301(16) 0.0014(14) 0.0009(13) 0.0004(14)
C17 0.0394(18) 0.0163(18) 0.0237(15) -0.0037(14) 0.0010(13) -0.0019(15)
C18 0.059(2) 0.026(2) 0.0252(16) -0.0040(16) 0.0106(16) 0.0002(18)
C19 0.043(2) 0.031(2) 0.0333(18) -0.0083(17) -0.0072(15) -0.0006(17)
C20 0.0312(17) 0.0191(18) 0.0266(15) 0.0010(15) 0.0075(13) 0.0004(15)
C21 0.0311(17) 0.0206(19) 0.0373(18) 0.0011(16) 0.0013(14) 0.0040(15)
C22 0.0387(19) 0.0195(19) 0.044(2) 0.0034(17) -0.0083(16) -0.0019(16)
C23 0.0349(19) 0.028(2) 0.053(2) 0.0020(19) 0.0098(17) 0.0051(17)
C24 0.0369(18) 0.0159(19) 0.0302(16) -0.0044(15) -0.0008(14) -0.0028(15)
C25 0.041(2) 0.0183(19) 0.0390(19) -0.0003(16) 0.0084(16) -0.0020(16)
C26 0.0279(17) 0.020(2) 0.050(2) -0.0021(17) 0.0055(15) 0.0006(15)
C27 0.056(3) 0.094(5) 0.050(3) -0.012(3) 0.004(2) -0.012(3)
C28 0.042(2) 0.074(4) 0.060(3) -0.031(3) 0.004(2) 0.003(2)
C29 0.044(2) 0.044(3) 0.057(2) -0.026(2) 0.0013(19) 0.004(2)
C30 0.046(2) 0.041(3) 0.0290(18) 0.0032(18) 0.0046(16) 0.0092(19)
C31 0.047(2) 0.077(4) 0.045(2) 0.021(3) 0.0118(19) 0.019(3)
C32 0.070(3) 0.079(4) 0.058(3) 0.027(3) 0.014(2) 0.025(3)
C33 0.057(3) 0.062(4) 0.098(4) 0.024(4) 0.009(3) 0.002(3)
C34 0.0347(18) 0.033(2) 0.0330(18) 0.0003(17) -0.0010(14) 0.0041(16)
C35 0.0396(19) 0.023(2) 0.0312(17) 0.0004(16) 0.0039(14) 0.0014(17)
C36 0.042(2) 0.031(2) 0.060(3) 0.004(2) 0.0152(19) -0.0017(18)
C37 0.067(3) 0.030(2) 0.0343(19) -0.0032(19) 0.0116(18) 0.000(2)
C38 0.041(2) 0.027(2) 0.0241(15) -0.0023(15) 0.0010(14) -0.0030(17)
C39 0.040(2) 0.0207(19) 0.0375(18) 0.0052(16) -0.0042(15) -0.0021(16)
C40 0.0354(19) 0.028(2) 0.056(2) -0.002(2) -0.0017(17) -0.0043(17)
C41 0.057(2) 0.029(2) 0.040(2) 0.0044(18) -0.0125(18) -0.001(2)
C42 0.0320(18) 0.028(2) 0.0366(18) 0.0009(17) 0.0008(15) -0.0056(16)
C43 0.0374(18) 0.026(2) 0.0278(16) -0.0016(16) 0.0028(14) 0.0042(16)
C44 0.056(2) 0.038(2) 0.0254(16) 0.0009(18) 0.0020(16) 0.004(2)
C45 0.047(2) 0.044(3) 0.052(2) -0.004(2) 0.0180(19) 0.005(2)
C46 0.0320(17) 0.029(2) 0.0228(15) -0.0019(16) -0.0049(13) 0.0060(15)
C47 0.0316(17) 0.0240(19) 0.0357(18) -0.0005(16) 0.0034(14) 0.0026(16)
C48 0.044(2) 0.022(2) 0.045(2) 0.0035(18) 0.0142(17) 0.0031(17)
C49 0.0337(19) 0.032(2) 0.051(2) 0.0040(19) -0.0051(17) -0.0007(17)
C50 0.0404(19) 0.020(2) 0.0279(16) -0.0028(15) 0.0022(14) 0.0033(16)
C51 0.043(2) 0.0212(19) 0.0359(18) 0.0020(17) -0.0066(15) 0.0002(17)
C52 0.0300(18) 0.0188(19) 0.051(2) -0.0032(18) -0.0057(16) -0.0005(15)
N1 0.0432(18) 0.052(2) 0.0245(14) -0.0048(16) 0.0063(13) -0.0127(17)
N2 0.0381(15) 0.0158(15) 0.0276(13) 0.0012(13) 0.0067(11) -0.0030(13)
N3 0.0365(15) 0.0126(14) 0.0248(13) 0.0028(12) 0.0029(11) 0.0003(12)
N4 0.0348(15) 0.0151(14) 0.0257(13) 0.0007(12) 0.0010(11) -0.0004(12)
N5 0.0348(14) 0.0144(15) 0.0279(14) -0.0003(12) 0.0031(11) -0.0032(12)
N6 0.0361(15) 0.0135(14) 0.0339(14) -0.0005(13) 0.0056(12) 0.0012(12)
N7 0.0494(19) 0.0216(18) 0.0449(17) -0.0099(15) 0.0019(15) -0.0047(14)
N8 0.0364(16) 0.054(2) 0.0293(15) 0.0002(17) 0.0003(12) 0.0065(17)
N9 0.0379(16) 0.0192(16) 0.0303(14) 0.0021(13) 0.0026(12) 0.0017(13)
N10 0.0418(17) 0.0195(16) 0.0306(14) 0.0047(13) -0.0006(12) -0.0041(13)
N11 0.0394(16) 0.0209(16) 0.0284(14) 0.0018(13) 0.0027(12) 0.0012(13)
N12 0.0357(15) 0.0165(15) 0.0300(14) 0.0000(13) 0.0020(12) 0.0031(12)
N13 0.0369(16) 0.0199(16) 0.0316(14) 0.0013(13) -0.0044(12) 0.0013(13)
N14 0.0467(19) 0.0222(18) 0.0479(18) -0.0094(16) 0.0008(15) 0.0080(14)
O1 0.0550(16) 0.0325(16) 0.0318(13) -0.0057(12) -0.0046(11) -0.0020(13)
O2 0.076(2) 0.058(2) 0.070(2) -0.039(2) -0.0211(18) 0.023(2)
O3 0.0706(19) 0.0249(16) 0.0321(13) -0.0065(12) 0.0160(13) -0.0143(14)
O4 0.0394(13) 0.0157(13) 0.0284(11) 0.0033(10) 0.0000(10) 0.0015(11)
O5 0.0347(12) 0.0166(13) 0.0362(12) -0.0010(11) 0.0069(10) -0.0019(11)
O6 0.0429(14) 0.0200(14) 0.0344(12) -0.0066(11) 0.0064(11) 0.0025(11)
O7 0.0442(14) 0.0148(13) 0.0443(14) -0.0012(12) 0.0011(11) 0.0023(12)
O8 0.0399(14) 0.0163(14) 0.0688(18) 0.0008(14) 0.0052(13) -0.0026(12)
O9 0.0415(14) 0.054(2) 0.0522(16) -0.0214(16) 0.0055(12) -0.0024(15)
O10 0.046(2) 0.215(7) 0.212(6) -0.187(6) 0.028(3) -0.026(3)
O11 0.0568(17) 0.0291(16) 0.0318(13) -0.0066(12) -0.0049(12) 0.0105(13)
O12 0.0481(15) 0.0216(14) 0.0330(12) 0.0039(11) 0.0065(11) -0.0047(12)
O13 0.0384(13) 0.0202(14) 0.0467(15) 0.0043(12) -0.0070(11) 0.0011(11)
O14 0.0413(14) 0.0263(15) 0.0317(12) -0.0080(12) -0.0012(10) 0.0057(11)
O15 0.0439(14) 0.0168(14) 0.0500(15) 0.0008(12) 0.0018(12) -0.0004(12)
O16 0.0443(15) 0.0213(15) 0.0685(19) -0.0005(14) -0.0087(13) 0.0036(13)
O17 0.085(2) 0.063(3) 0.0425(16) -0.0085(17) 0.0070(16) 0.000(2)

loop_
_atom_type_symbol
_atom_type_description
_atom_type_scat_dispersion_real
_atom_type_scat_dispersion_imag
_atom_type_scat_source
C C 0.0181 0.0091 'International Tables Vol C Tables 4.2.6.8 and 6.1.1.4'
H H 0.0000 0.0000 'International Tables Vol C Tables 4.2.6.8 and 6.1.1.4'
N N 0.0311 0.0180 'International Tables Vol C Tables 4.2.6.8 and 6.1.1.4'
O O 0.0492 0.0322 'International Tables Vol C Tables 4.2.6.8 and 6.1.1.4'

loop_
_geom_angle_atom_site_label_1
_geom_angle_atom_site_label_2
_geom_angle_atom_site_label_3
_geom_angle
C2 C1 H1A 109.5
C2 C1 H1B 109.5
H1A C1 H1B 109.5
C2 C1 H1C 109.5
H1A C1 H1C 109.5
H1B C1 H1C 109.5
O1 C2 C1 109.7(4)
O1 C2 H2A 109.7
C1 C2 H2A 109.7
O1 C2 H2B 109.7
C1 C2 H2B 109.7
H2A C2 H2B 108.2
O2 C3 N1 125.9(4)
O2 C3 O1 122.8(4)
N1 C3 O1 111.2(4)
N1 C4 C8 109.1(3)
N1 C4 C5 112.6(3)
C8 C4 C5 110.5(3)
N1 C4 H4 108.2
C8 C4 H4 108.2
C5 C4 H4 108.2
C7 C5 C4 111.8(5)
C7 C5 C6 111.7(4)
C4 C5 C6 110.7(4)
C7 C5 H5 107.5
C4 C5 H5 107.5
C6 C5 H5 107.5
C5 C6 H6A 109.5
C5 C6 H6B 109.5
H6A C6 H6B 109.5
C5 C6 H6C 109.5
H6A C6 H6C 109.5
H6B C6 H6C 109.5
C5 C7 H7A 109.5
C5 C7 H7B 109.5
H7A C7 H7B 109.5
C5 C7 H7C 109.5
H7A C7 H7C 109.5
H7B C7 H7C 109.5
O3 C8 N2 123.1(4)
O3 C8 C4 121.4(3)
N2 C8 C4 115.5(3)
N2 C9 C11 107.9(3)
N2 C9 C10 110.1(3)
C11 C9 C10 110.5(3)
N2 C9 C12 110.4(3)
C11 C9 C12 108.6(3)
C10 C9 C12 109.3(3)
C9 C10 H10A 109.5
C9 C10 H10B 109.5
H10A C10 H10B 109.5
C9 C10 H10C 109.5
H10A C10 H10C 109.5
H10B C10 H10C 109.5
C9 C11 H11A 109.5
C9 C11 H11B 109.5
H11A C11 H11B 109.5
C9 C11 H11C 109.5
H11A C11 H11C 109.5
H11B C11 H11C 109.5
O4 C12 N3 122.4(3)
O4 C12 C9 121.6(3)
N3 C12 C9 116.0(3)
N3 C13 C15 110.3(3)
N3 C13 C14 107.4(3)
C15 C13 C14 110.5(3)
N3 C13 C16 110.1(3)
C15 C13 C16 111.0(3)
C14 C13 C16 107.4(3)
C13 C14 H14A 109.5
C13 C14 H14B 109.5
H14A C14 H14B 109.5
C13 C14 H14C 109.5
H14A C14 H14C 109.5
H14B C14 H14C 109.5
C13 C15 H15A 109.5
C13 C15 H15B 109.5
H15A C15 H15B 109.5
C13 C15 H15C 109.5
H15A C15 H15C 109.5
H15B C15 H15C 109.5
O5 C16 N4 122.9(3)
O5 C16 C13 120.8(3)
N4 C16 C13 116.2(3)
N4 C17 C20 110.9(3)
N4 C17 C18 107.7(3)
C20 C17 C18 107.1(3)
N4 C17 C19 110.1(3)
C20 C17 C19 110.9(3)
C18 C17 C19 110.0(3)
C17 C18 H18A 109.5
C17 C18 H18B 109.5
H18A C18 H18B 109.5
C17 C18 H18C 109.5
H18A C18 H18C 109.5
H18B C18 H18C 109.5
C17 C19 H19A 109.5
C17 C19 H19B 109.5
H19A C19 H19B 109.5
C17 C19 H19C 109.5
H19A C19 H19C 109.5
H19B C19 H19C 109.5
O6 C20 N5 122.4(3)
O6 C20 C17 120.4(3)
N5 C20 C17 117.1(3)
N5 C21 C22 107.9(3)
N5 C21 C23 110.7(3)
C22 C21 C23 110.7(3)
N5 C21 C24 110.3(3)
C22 C21 C24 106.6(3)
C23 C21 C24 110.6(3)
C21 C22 H22A 109.5
C21 C22 H22B 109.5
H22A C22 H22B 109.5
C21 C22 H22C 109.5
H22A C22 H22C 109.5
H22B C22 H22C 109.5
C21 C23 H23A 109.5
C21 C23 H23B 109.5
H23A C23 H23B 109.5
C21 C23 H23C 109.5
H23A C23 H23C 109.5
H23B C23 H23C 109.5
O7 C24 N6 122.0(3)
O7 C24 C21 121.6(3)
N6 C24 C21 116.2(3)
N6 C25 C26 115.3(3)
N6 C25 H25A 108.5
C26 C25 H25A 108.5
N6 C25 H25B 108.5
C26 C25 H25B 108.5
H25A C25 H25B 107.5
O8 C26 N7 124.1(4)
O8 C26 C25 118.6(4)
N7 C26 C25 117.3(3)
C28 C27 H27A 109.5
C28 C27 H27B 109.5
H27A C27 H27B 109.5
C28 C27 H27C 109.5
H27A C27 H27C 109.5
H27B C27 H27C 109.5
O9 C28 C27 109.6(4)
O9 C28 H28A 109.8
C27 C28 H28A 109.8
O9 C28 H28B 109.8
C27 C28 H28B 109.8
H28A C28 H28B 108.2
O10 C29 N8 125.6(4)
O10 C29 O9 122.3(4)
N8 C29 O9 111.9(4)
N8 C30 C31 112.7(3)
N8 C30 C34 108.0(3)
C31 C30 C34 110.7(3)
N8 C30 H30 108.4
C31 C30 H30 108.4
C34 C30 H30 108.4
C33 C31 C30 114.3(5)
C33 C31 C32 110.4(4)
C30 C31 C32 110.6(4)
C33 C31 H31 107.0
C30 C31 H31 107.0
C32 C31 H31 107.0
C31 C32 H32A 109.5
C31 C32 H32B 109.5
H32A C32 H32B 109.5
C31 C32 H32C 109.5
H32A C32 H32C 109.5
H32B C32 H32C 109.5
C31 C33 H33A 109.5
C31 C33 H33B 109.5
H33A C33 H33B 109.5
C31 C33 H33C 109.5
H33A C33 H33C 109.5
H33B C33 H33C 109.5
O11 C34 N9 122.7(4)
O11 C34 C30 120.9(3)
N9 C34 C30 116.4(4)
N9 C35 C36 110.2(3)
N9 C35 C37 108.0(3)
C36 C35 C37 111.3(3)
N9 C35 C38 109.9(3)
C36 C35 C38 109.8(3)
C37 C35 C38 107.6(3)
C35 C36 H36A 109.5
C35 C36 H36B 109.5
H36A C36 H36B 109.5
C35 C36 H36C 109.5
H36A C36 H36C 109.5
H36B C36 H36C 109.5
C35 C37 H37A 109.5
C35 C37 H37B 109.5
H37A C37 H37B 109.5
C35 C37 H37C 109.5
H37A C37 H37C 109.5
H37B C37 H37C 109.5
O12 C38 N10 122.2(4)
O12 C38 C35 121.7(3)
N10 C38 C35 116.0(3)
N10 C39 C40 108.1(3)
N10 C39 C41 110.7(3)
C40 C39 C41 110.5(3)
N10 C39 C42 110.0(3)
C40 C39 C42 107.5(3)
C41 C39 C42 110.0(3)
C39 C40 H40A 109.5
C39 C40 H40B 109.5
H40A C40 H40B 109.5
C39 C40 H40C 109.5
H40A C40 H40C 109.5
H40B C40 H40C 109.5
C39 C41 H41A 109.5
C39 C41 H41B 109.5
H41A C41 H41B 109.5
C39 C41 H41C 109.5
H41A C41 H41C 109.5
H41B C41 H41C 109.5
O13 C42 N11 122.4(4)
O13 C42 C39 121.5(3)
N11 C42 C39 115.9(3)
N11 C43 C45 109.9(3)
N11 C43 C46 111.2(3)
C45 C43 C46 111.3(3)
N11 C43 C44 107.8(3)
C45 C43 C44 110.0(3)
C46 C43 C44 106.5(3)
C43 C44 H44A 109.5
C43 C44 H44B 109.5
H44A C44 H44B 109.5
C43 C44 H44C 109.5
H44A C44 H44C 109.5
H44B C44 H44C 109.5
C43 C45 H45A 109.5
C43 C45 H45B 109.5
H45A C45 H45B 109.5
C43 C45 H45C 109.5
H45A C45 H45C 109.5
H45B C45 H45C 109.5
O14 C46 N12 122.2(4)
O14 C46 C43 120.5(3)
N12 C46 C43 117.4(3)
N12 C47 C48 107.9(3)
N12 C47 C50 110.6(3)
C48 C47 C50 107.5(3)
N12 C47 C49 111.3(3)
C48 C47 C49 109.4(3)
C50 C47 C49 110.0(3)
C47 C48 H48A 109.5
C47 C48 H48B 109.5
H48A C48 H48B 109.5
C47 C48 H48C 109.5
H48A C48 H48C 109.5
H48B C48 H48C 109.5
C47 C49 H49A 109.5
C47 C49 H49B 109.5
H49A C49 H49B 109.5
C47 C49 H49C 109.5
H49A C49 H49C 109.5
H49B C49 H49C 109.5
O15 C50 N13 121.7(3)
O15 C50 C47 121.2(3)
N13 C50 C47 117.0(3)
N13 C51 C52 115.3(3)
N13 C51 H51A 108.5
C52 C51 H51A 108.5
N13 C51 H51B 108.5
C52 C51 H51B 108.5
H51A C51 H51B 107.5
O16 C52 N14 124.4(4)
O16 C52 C51 118.6(4)
N14 C52 C51 116.9(3)
C3 N1 C4 121.2(4)
C3 N1 H1 119.4
C4 N1 H1 119.4
C8 N2 C9 121.4(3)
C8 N2 H2 119.3
C9 N2 H2 119.3
C12 N3 C13 120.8(3)
C12 N3 H3 119.6
C13 N3 H3 119.6
C16 N4 C17 122.7(3)
C16 N4 H4A 118.6
C17 N4 H4A 118.6
C20 N5 C21 122.6(3)
C20 N5 H5A 118.7
C21 N5 H5A 118.7
C24 N6 C25 119.5(3)
C24 N6 H6 120.3
C25 N6 H6 120.3
C26 N7 H7D 120.0
C26 N7 H7E 120.0
H7D N7 H7E 120.0
C29 N8 C30 120.4(4)
C29 N8 H8 119.8
C30 N8 H8 119.8
C34 N9 C35 121.5(3)
C34 N9 H9 119.2
C35 N9 H9 119.2
C38 N10 C39 121.7(3)
C38 N10 H10 119.1
C39 N10 H10 119.1
C42 N11 C43 122.8(3)
C42 N11 H11 118.6
C43 N11 H11 118.6
C46 N12 C47 122.7(3)
C46 N12 H12 118.6
C47 N12 H12 118.6
C50 N13 C51 119.7(3)
C50 N13 H13 120.1
C51 N13 H13 120.1
C52 N14 H14D 120.0
C52 N14 H14E 120.0
H14D N14 H14E 120.0
C3 O1 C2 116.0(3)
C29 O9 C28 116.7(3)
H17A O17 H17B 95(3)

loop_
_geom_bond_atom_site_label_1
_geom_bond_atom_site_label_2
_geom_bond_distance
C1 C2 1.499(8)
C1 H1A 0.9800
C1 H1B 0.9800
C1 H1C 0.9800
C2 O1 1.456(5)
C2 H2A 0.9900
C2 H2B 0.9900
C3 O2 1.209(6)
C3 N1 1.313(6)
C3 O1 1.352(5)
C4 N1 1.468(5)
C4 C8 1.527(5)
C4 C5 1.527(6)
C4 H4 1.0000
C5 C7 1.434(8)
C5 C6 1.537(7)
C5 H5 1.0000
C6 H6A 0.9800
C6 H6B 0.9800
C6 H6C 0.9800
C7 H7A 0.9800
C7 H7B 0.9800
C7 H7C 0.9800
C8 O3 1.219(5)
C8 N2 1.345(5)
C9 N2 1.466(5)
C9 C11 1.519(5)
C9 C10 1.533(5)
C9 C12 1.542(5)
C10 H10A 0.9800
C10 H10B 0.9800
C10 H10C 0.9800
C11 H11A 0.9800
C11 H11B 0.9800
C11 H11C 0.9800
C12 O4 1.226(4)
C12 N3 1.350(4)
C13 N3 1.467(4)
C13 C15 1.523(4)
C13 C14 1.536(5)
C13 C16 1.536(5)
C14 H14A 0.9800
C14 H14B 0.9800
C14 H14C 0.9800
C15 H15A 0.9800
C15 H15B 0.9800
C15 H15C 0.9800
C16 O5 1.235(4)
C16 N4 1.348(4)
C17 N4 1.466(4)
C17 C20 1.524(5)
C17 C18 1.531(5)
C17 C19 1.532(5)
C18 H18A 0.9800
C18 H18B 0.9800
C18 H18C 0.9800
C19 H19A 0.9800
C19 H19B 0.9800
C19 H19C 0.9800
C20 O6 1.240(4)
C20 N5 1.338(4)
C21 N5 1.465(5)
C21 C22 1.525(5)
C21 C23 1.533(5)
C21 C24 1.542(5)
C22 H22A 0.9800
C22 H22B 0.9800
C22 H22C 0.9800
C23 H23A 0.9800
C23 H23B 0.9800
C23 H23C 0.9800
C24 O7 1.226(5)
C24 N6 1.352(5)
C25 N6 1.449(5)
C25 C26 1.519(5)
C25 H25A 0.9900
C25 H25B 0.9900
C26 O8 1.241(5)
C26 N7 1.318(5)
C27 C28 1.461(8)
C27 H27A 0.9800
C27 H27B 0.9800
C27 H27C 0.9800
C28 O9 1.432(5)
C28 H28A 0.9900
C28 H28B 0.9900
C29 O10 1.197(6)
C29 N8 1.314(5)
C29 O9 1.323(5)
C30 N8 1.472(5)
C30 C31 1.522(6)
C30 C34 1.539(6)
C30 H30 1.0000
C31 C33 1.405(9)
C31 C32 1.533(7)
C31 H31 1.0000
C32 H32A 0.9800
C32 H32B 0.9800
C32 H32C 0.9800
C33 H33A 0.9800
C33 H33B 0.9800
C33 H33C 0.9800
C34 O11 1.225(5)
C34 N9 1.339(5)
C35 N9 1.466(5)
C35 C36 1.524(5)
C35 C37 1.531(5)
C35 C38 1.541(5)
C36 H36A 0.9800
C36 H36B 0.9800
C36 H36C 0.9800
C37 H37A 0.9800
C37 H37B 0.9800
C37 H37C 0.9800
C38 O12 1.228(5)
C38 N10 1.347(5)
C39 N10 1.459(5)
C39 C40 1.517(5)
C39 C41 1.544(5)
C39 C42 1.549(6)
C40 H40A 0.9800
C40 H40B 0.9800
C40 H40C 0.9800
C41 H41A 0.9800
C41 H41B 0.9800
C41 H41C 0.9800
C42 O13 1.228(5)
C42 N11 1.349(5)
C43 N11 1.454(5)
C43 C45 1.518(5)
C43 C46 1.533(6)
C43 C44 1.539(5)
C44 H44A 0.9800
C44 H44B 0.9800
C44 H44C 0.9800
C45 H45A 0.9800
C45 H45B 0.9800
C45 H45C 0.9800
C46 O14 1.241(5)
C46 N12 1.335(5)
C47 N12 1.462(5)
C47 C48 1.525(5)
C47 C50 1.532(5)
C47 C49 1.540(5)
C48 H48A 0.9800
C48 H48B 0.9800
C48 H48C 0.9800
C49 H49A 0.9800
C49 H49B 0.9800
C49 H49C 0.9800
C50 O15 1.231(5)
C50 N13 1.346(5)
C51 N13 1.444(5)
C51 C52 1.528(6)
C51 H51A 0.9900
C51 H51B 0.9900
C52 O16 1.235(5)
C52 N14 1.308(5)
N1 H1 0.8800
N2 H2 0.8800
N3 H3 0.8800
N4 H4A 0.8800
N5 H5A 0.8800
N6 H6 0.8800
N7 H7D 0.8800
N7 H7E 0.8800
N8 H8 0.8800
N9 H9 0.8800
N10 H10 0.8800
N11 H11 0.8800
N12 H12 0.8800
N13 H13 0.8800
N14 H14D 0.8800
N14 H14E 0.8800
O17 H17A 0.99(2)
O17 H17B 0.99(2)

loop_
_geom_hbond_atom_site_label_D
_geom_hbond_atom_site_label_H
_geom_hbond_atom_site_label_A
_geom_hbond_distance_DH
_geom_hbond_distance_HA
_geom_hbond_distance_DA
_geom_hbond_angle_DHA
_geom_hbond_site_symmetry_A
O17 H17B O6 0.99(2) 1.99(2) 2.972(4) 171(5) .
O17 H17A O2 0.99(2) 2.29(4) 3.145(6) 145(6) 1_565
N14 H14E O14 0.88 2.22 3.035(4) 153.1 .
N14 H14D O10 0.88 2.05 2.867(5) 154.0 1_545
N13 H13 O13 0.88 2.09 2.935(4) 159.6 .
N12 H12 O12 0.88 2.31 3.105(4) 150.4 .
N11 H11 O11 0.88 2.16 2.916(4) 144.2 .
N10 H10 O16 0.88 2.17 2.977(4) 151.8 1_565
N9 H9 O15 0.88 2.06 2.907(4) 162.6 1_565
N8 H8 O18 0.88 2.31 3.143(6) 157.0 2_646
N7 H7E O6 0.88 2.22 3.031(4) 153.3 .
N7 H7D O2 0.88 2.14 2.925(5) 148.6 1_565
N6 H6 O5 0.88 2.13 2.971(4) 160.5 .
N5 H5A O4 0.88 2.20 3.019(4) 154.0 .
N4 H4A O3 0.88 2.15 2.910(4) 144.8 .
N3 H3 O8 0.88 2.12 2.936(4) 153.1 1_545
N2 H2 O7 0.88 2.05 2.902(4) 164.2 1_545
N1 H1 O17 0.88 2.25 3.099(5) 162.1 2_547

loop_
_geom_torsion_atom_site_label_1
_geom_torsion_atom_site_label_2
_geom_torsion_atom_site_label_3
_geom_torsion_atom_site_label_4
_geom_torsion
N1 C4 C5 C7 62.3(5)
C8 C4 C5 C7 -59.9(5)
N1 C4 C5 C6 -62.9(6)
C8 C4 C5 C6 174.9(4)
N1 C4 C8 O3 -24.3(5)
C5 C4 C8 O3 100.0(5)
N1 C4 C8 N2 157.5(3)
C5 C4 C8 N2 -78.2(5)
N2 C9 C12 O4 -138.7(3)
C11 C9 C12 O4 103.3(4)
C10 C9 C12 O4 -17.3(4)
N2 C9 C12 N3 43.8(4)
C11 C9 C12 N3 -74.3(4)
C10 C9 C12 N3 165.1(3)
N3 C13 C16 O5 -147.1(3)
C15 C13 C16 O5 -24.7(4)
C14 C13 C16 O5 96.2(4)
N3 C13 C16 N4 37.1(4)
C15 C13 C16 N4 159.4(3)
C14 C13 C16 N4 -79.6(4)
N4 C17 C20 O6 -155.5(3)
C18 C17 C20 O6 87.3(4)
C19 C17 C20 O6 -32.7(4)
N4 C17 C20 N5 26.7(4)
C18 C17 C20 N5 -90.5(3)
C19 C17 C20 N5 149.4(3)
N5 C21 C24 O7 -150.2(3)
C22 C21 C24 O7 93.0(4)
C23 C21 C24 O7 -27.4(5)
N5 C21 C24 N6 34.6(4)
C22 C21 C24 N6 -82.2(4)
C23 C21 C24 N6 157.4(3)
N6 C25 C26 O8 -159.4(3)
N6 C25 C26 N7 21.8(5)
N8 C30 C31 C33 60.6(6)
C34 C30 C31 C33 -60.5(5)
N8 C30 C31 C32 -64.8(6)
C34 C30 C31 C32 174.1(4)
N8 C30 C34 O11 -29.6(5)
C31 C30 C34 O11 94.3(5)
N8 C30 C34 N9 151.6(3)
C31 C30 C34 N9 -84.5(5)
N9 C35 C38 O12 -137.9(3)
C36 C35 C38 O12 -16.5(5)
C37 C35 C38 O12 104.8(4)
N9 C35 C38 N10 44.3(4)
C36 C35 C38 N10 165.6(3)
C37 C35 C38 N10 -73.1(4)
N10 C39 C42 O13 -143.8(4)
C40 C39 C42 O13 98.8(4)
C41 C39 C42 O13 -21.6(5)
N10 C39 C42 N11 41.4(4)
C40 C39 C42 N11 -76.1(4)
C41 C39 C42 N11 163.6(3)
N11 C43 C46 O14 -153.7(3)
C45 C43 C46 O14 -30.8(5)
C44 C43 C46 O14 89.2(4)
N11 C43 C46 N12 27.5(4)
C45 C43 C46 N12 150.4(3)
C44 C43 C46 N12 -89.7(4)
N12 C47 C50 O15 -150.9(3)
C48 C47 C50 O15 91.5(4)
C49 C47 C50 O15 -27.6(5)
N12 C47 C50 N13 33.0(4)
C48 C47 C50 N13 -84.6(4)
C49 C47 C50 N13 156.4(3)
N13 C51 C52 O16 -158.5(3)
N13 C51 C52 N14 21.9(5)
O2 C3 N1 C4 -13.0(7)
O1 C3 N1 C4 170.8(3)
C8 C4 N1 C3 -98.1(5)
C5 C4 N1 C3 138.9(4)
O3 C8 N2 C9 -7.8(6)
C4 C8 N2 C9 170.4(3)
C11 C9 N2 C8 169.3(3)
C10 C9 N2 C8 -70.1(4)
C12 C9 N2 C8 50.7(4)
O4 C12 N3 C13 -4.1(5)
C9 C12 N3 C13 173.4(3)
C15 C13 N3 C12 -69.2(4)
C14 C13 N3 C12 170.3(3)
C16 C13 N3 C12 53.6(4)
O5 C16 N4 C17 -3.8(5)
C13 C16 N4 C17 171.9(3)
C20 C17 N4 C16 58.0(4)
C18 C17 N4 C16 174.9(3)
C19 C17 N4 C16 -65.1(4)
O6 C20 N5 C21 2.4(5)
C17 C20 N5 C21 -179.8(3)
C22 C21 N5 C20 168.2(3)
C23 C21 N5 C20 -70.6(4)
C24 C21 N5 C20 52.1(4)
O7 C24 N6 C25 0.5(5)
C21 C24 N6 C25 175.6(3)
C26 C25 N6 C24 69.5(4)
O10 C29 N8 C30 -21.1(9)
O9 C29 N8 C30 164.8(4)
C31 C30 N8 C29 150.9(5)
C34 C30 N8 C29 -86.4(5)
O11 C34 N9 C35 -6.9(6)
C30 C34 N9 C35 171.9(3)
C36 C35 N9 C34 -69.7(4)
C37 C35 N9 C34 168.6(3)
C38 C35 N9 C34 51.4(4)
O12 C38 N10 C39 -3.0(5)
C35 C38 N10 C39 174.9(3)
C40 C39 N10 C38 167.7(3)
C41 C39 N10 C38 -71.2(4)
C42 C39 N10 C38 50.6(4)
O13 C42 N11 C43 -6.4(6)
C39 C42 N11 C43 168.4(3)
C45 C43 N11 C42 -64.8(5)
C46 C43 N11 C42 58.9(4)
C44 C43 N11 C42 175.3(3)
O14 C46 N12 C47 2.6(5)
C43 C46 N12 C47 -178.6(3)
C48 C47 N12 C46 170.6(3)
C50 C47 N12 C46 53.2(4)
C49 C47 N12 C46 -69.4(4)
O15 C50 N13 C51 0.6(5)
C47 C50 N13 C51 176.6(3)
C52 C51 N13 C50 69.0(4)
O2 C3 O1 C2 10.2(6)
N1 C3 O1 C2 -173.5(4)
C1 C2 O1 C3 83.2(5)
O10 C29 O9 C28 5.8(9)
N8 C29 O9 C28 -180.0(5)
C27 C28 O9 C29 -100.8(5)
